data_7217579
loop_
_publ_author_name
'Zhang, Xiao-min'
'Ning, Yang'
'Meng, Li-na'
'Li, Jian-qiang'
'Luo, Ming-biao'
'Luo, Feng'

_publ_section_title
;
 Constructing various metal--organic frameworks by mixed
 pyridine--acylamide and carboxylate ligands: ring-like or helical
 building blocks
;
_journal_issue 32
_journal_name_full CrystEngComm
_journal_page_first 7440
_journal_paper_doi 10.1039/C4CE00796D
_journal_volume 16
_journal_year 2014
_chemical_formula_sum 'C31 H23 N4 O10 Zn'
_chemical_formula_weight 676.90
_chemical_name_systematic
; 
 ? 
;
_space_group_IT_number 15
_symmetry_cell_setting monoclinic
_symmetry_space_group_name_Hall '-C 2yc'
_symmetry_space_group_name_H-M 'C 1 2/c 1'
_atom_sites_solution_hydrogens geom
_atom_sites_solution_primary direct
_atom_sites_solution_secondary difmap
_audit_creation_method SHELXL-97
_cell_angle_alpha 90.00
_cell_angle_beta 109.2360(10)
_cell_angle_gamma 90.00
_cell_formula_units_Z 8
_cell_length_a 27.8066(4)
_cell_length_b 10.04640(10)
_cell_length_c 22.2781(3)
_cell_measurement_reflns_used 9969
_cell_measurement_temperature 296(2)
_cell_measurement_theta_max 27.45
_cell_measurement_theta_min 2.48
_cell_volume 5876.06(13)
_computing_cell_refinement 'Bruker SMART'
_computing_data_collection 'Bruker SMART'
_computing_data_reduction 'Bruker SAINT'
_computing_molecular_graphics 'Bruker SHELXTL'
_computing_publication_material 'Bruker SHELXTL'
_computing_structure_refinement 'SHELXL-97 (Sheldrick, 1997)'
_computing_structure_solution 'SHELXS-97 (Sheldrick, 1990)'
_diffrn_ambient_temperature 296(2)
_diffrn_measured_fraction_theta_full 0.998
_diffrn_measured_fraction_theta_max 0.998
_diffrn_measurement_device_type 'CCD area detector'
_diffrn_measurement_method 'phi and omega scans'
_diffrn_radiation_monochromator graphite
_diffrn_radiation_source 'fine-focus sealed tube'
_diffrn_radiation_type MoK\a
_diffrn_radiation_wavelength 0.71073
_diffrn_reflns_av_R_equivalents 0.0295
_diffrn_reflns_av_sigmaI/netI 0.0283
_diffrn_reflns_limit_h_max 28
_diffrn_reflns_limit_h_min -32
_diffrn_reflns_limit_k_max 11
_diffrn_reflns_limit_k_min -11
_diffrn_reflns_limit_l_max 26
_diffrn_reflns_limit_l_min -25
_diffrn_reflns_number 21455
_diffrn_reflns_theta_full 25.00
_diffrn_reflns_theta_max 25.00
_diffrn_reflns_theta_min 1.94
_diffrn_standards_decay_% 0.5
_diffrn_standards_interval_count 0.2
_diffrn_standards_interval_time 0.5
_diffrn_standards_number 0.5
_exptl_absorpt_coefficient_mu 0.903
_exptl_absorpt_correction_T_max 0.7548
_exptl_absorpt_correction_T_min 0.7139
_exptl_absorpt_correction_type multi-scan
_exptl_crystal_colour colourless
_exptl_crystal_density_diffrn 1.530
_exptl_crystal_density_method 'not measured'
_exptl_crystal_description block
_exptl_crystal_F_000 2776
_exptl_crystal_size_max 0.40
_exptl_crystal_size_mid 0.38
_exptl_crystal_size_min 0.33
_refine_diff_density_max 0.645
_refine_diff_density_min -0.538
_refine_diff_density_rms 0.063
_refine_ls_extinction_method none
_refine_ls_goodness_of_fit_ref 1.082
_refine_ls_hydrogen_treatment mixed
_refine_ls_matrix_type full
_refine_ls_number_parameters 432
_refine_ls_number_reflns 5167
_refine_ls_number_restraints 12
_refine_ls_restrained_S_all 1.094
_refine_ls_R_factor_all 0.0429
_refine_ls_R_factor_gt 0.0374
_refine_ls_shift/su_max 0.003
_refine_ls_shift/su_mean 0.000
_refine_ls_structure_factor_coef Fsqd
_refine_ls_weighting_details 'calc w=1/[\s^2^(Fo^2^)+(0.0407P)^2^+9.0637P] where P=(Fo^2^+2Fc^2^)/3'
_refine_ls_weighting_scheme calc
_refine_ls_wR_factor_gt 0.0927
_refine_ls_wR_factor_ref 0.0976
_reflns_number_gt 4615
_reflns_number_total 5167
_reflns_threshold_expression >2sigma(I)
_cod_duplicate_entry 7216392
_cod_data_source_file c4ce00796d2.cif
_cod_data_source_block 3
_cod_depositor_comments
;
The following automatic conversions were performed:

'_symmetry_cell_setting' value 'Monoclinic' changed to 'monoclinic'
according to
/usr/data/users/saulius/crontab/automatic-downloads/current/RSC/lib/dictionaries/cif_core.dic
dictionary named 'cif_core.dic' version 2.4.2 from 2011-04-26.

Automatic conversion script
Id: cif_fix_values 2281 2013-09-26 08:29:07Z andrius 
;
_cod_original_sg_symbol_H-M C2/c
_cod_database_code 7217579

loop_
_symmetry_equiv_pos_as_xyz
'x, y, z'
'-x, y, -z+1/2'
'x+1/2, y+1/2, z'
'-x+1/2, y+1/2, -z+1/2'
'-x, -y, -z'
'x, -y, z-1/2'
'-x+1/2, -y+1/2, -z'
'x+1/2, -y+1/2, z-1/2'

loop_
_atom_site_label
_atom_site_type_symbol
_atom_site_fract_x
_atom_site_fract_y
_atom_site_fract_z
_atom_site_U_iso_or_equiv
_atom_site_adp_type
_atom_site_occupancy
_atom_site_symmetry_multiplicity
_atom_site_calc_flag
_atom_site_refinement_flags
C1 C 0.86638(9) 0.7702(3) 0.37361(11) 0.0334(6) Uani 1 1 d .
C2 C 0.90367(9) 1.2665(2) 0.64589(11) 0.0284(5) Uani 1 1 d .
C3 C 0.91407(10) 0.9648(3) 0.43090(11) 0.0323(5) Uani 1 1 d .
C4 C 0.91120(10) 0.7578(2) 0.64902(12) 0.0350(6) Uani 1 1 d .
C5 C 0.90377(9) 0.9467(2) 0.48745(11) 0.0311(5) Uani 1 1 d .
H5 H 0.8837 0.8751 0.4910 0.037 Uiso 1 1 calc R
C6 C 0.84271(9) 0.7125(3) 0.30826(11) 0.0342(6) Uani 1 1 d .
C7 C 0.94391(12) 1.0725(3) 0.42677(13) 0.0460(7) Uani 1 1 d .
H7 H 0.9513 1.0884 0.3896 0.055 Uiso 1 1 calc R
C8 C 0.79694(10) 1.0491(3) 0.51929(11) 0.0327(5) Uani 1 1 d .
H8 H 0.8153 1.1041 0.5012 0.039 Uiso 1 1 calc R
C9 C 0.90905(9) 1.5123(2) 0.65333(12) 0.0284(5) Uani 1 1 d .
H9 H 0.8952 1.5140 0.6092 0.034 Uiso 1 1 calc R
C10 C 0.91783(9) 1.3914(2) 0.68443(11) 0.0263(5) Uani 1 1 d .
C11 C 0.92049(9) 0.6311(2) 0.68653(11) 0.0284(5) Uani 1 1 d .
C12 C 0.80612(10) 0.5250(3) 0.23699(13) 0.0382(6) Uani 1 1 d .
C13 C 0.83319(9) 0.5720(3) 0.29904(12) 0.0342(6) Uani 1 1 d .
C14 C 0.94962(9) 1.5068(2) 0.78427(11) 0.0268(5) Uani 1 1 d .
C15 C 0.93862(9) 1.3883(2) 0.75029(11) 0.0262(5) Uani 1 1 d .
H15 H 0.9452 1.3072 0.7716 0.031 Uiso 1 1 calc R
C16 C 0.85035(11) 0.4766(3) 0.34861(14) 0.0443(7) Uani 1 1 d .
H16 H 0.8682 0.5050 0.3897 0.053 Uiso 1 1 calc R
C17 C 0.75687(11) 0.5690(3) 0.12124(13) 0.0487(7) Uani 1 1 d .
C18 C 0.78947(10) 0.6180(3) 0.18577(12) 0.0409(7) Uani 1 1 d .
C19 C 0.82665(11) 0.7968(3) 0.25725(12) 0.0422(6) Uani 1 1 d .
H19 H 0.8334 0.8873 0.2634 0.051 Uiso 1 1 calc R
C20 C 0.74581(10) 1.0288(3) 0.48711(12) 0.0397(6) Uani 1 1 d .
C21 C 0.96246(13) 1.1555(3) 0.47819(14) 0.0523(8) Uani 1 1 d .
H21 H 0.9827 1.2277 0.4760 0.063 Uiso 1 1 calc R
C22 C 0.79412(11) 0.9171(3) 0.60186(13) 0.0485(7) Uani 1 1 d .
H22 H 0.8108 0.8762 0.6406 0.058 Uiso 1 1 calc R
C23 C 0.94085(9) 0.6285(2) 0.75241(11) 0.0284(5) Uani 1 1 d .
H23 H 0.9486 0.7076 0.7752 0.034 Uiso 1 1 calc R
C24 C 0.95125(11) 1.1322(3) 0.53254(13) 0.0417(6) Uani 1 1 d .
H24 H 0.9642 1.1888 0.5671 0.050 Uiso 1 1 calc R
C25 C 0.97189(10) 1.4991(2) 0.85475(12) 0.0314(6) Uani 1 1 d .
C26 C 0.79755(12) 0.3864(3) 0.22721(15) 0.0523(8) Uani 1 1 d .
H26 H 0.7799 0.3553 0.1866 0.063 Uiso 1 1 calc R
C27 C 0.81438(13) 0.2985(3) 0.27547(16) 0.0593(9) Uani 1 1 d .
H27 H 0.8083 0.2079 0.2680 0.071 Uiso 1 1 calc R
C28 C 0.71836(12) 0.9524(4) 0.51539(16) 0.0694(11) Uani 1 1 d .
H28 H 0.6837 0.9380 0.4952 0.083 Uiso 1 1 calc R
C29 C 0.80008(11) 0.7498(3) 0.19565(13) 0.0463(7) Uani 1 1 d .
H29 H 0.7898 0.8091 0.1617 0.056 Uiso 1 1 calc R
C30 C 0.74303(12) 0.8973(4) 0.57426(17) 0.0768(13) Uani 1 1 d .
H30 H 0.7250 0.8473 0.5949 0.092 Uiso 1 1 calc R
C31 C 0.84113(13) 0.3445(3) 0.33715(15) 0.0550(8) Uani 1 1 d .
H31 H 0.8526 0.2839 0.3704 0.066 Uiso 1 1 calc R
H1M H 0.9035(12) 0.901(3) 0.3494(15) 0.048(10) Uiso 1 1 d .
N1 N 0.89495(9) 0.8806(2) 0.37784(10) 0.0359(5) Uani 1 1 d .
N2 N 0.92201(8) 1.0297(2) 0.53695(9) 0.0309(5) Uani 1 1 d .
N3 N 0.77760(8) 0.5845(3) 0.07428(10) 0.0420(6) Uani 1 1 d .
N4 N 0.82088(8) 0.99279(19) 0.57534(10) 0.0309(5) Uani 1 1 d .
O1 O 0.85889(7) 0.72076(19) 0.42012(8) 0.0435(5) Uani 1 1 d .
O2 O 0.89548(9) 0.7541(2) 0.59028(9) 0.0524(5) Uani 1 1 d .
O3 O 0.91922(8) 0.86717(17) 0.67972(9) 0.0448(5) Uani 1 1 d .
O4 O 0.92621(7) 1.15914(16) 0.67003(8) 0.0367(4) Uani 1 1 d .
O5 O 0.87068(7) 1.27206(17) 0.59230(8) 0.0388(4) Uani 1 1 d .
O6 O 0.71545(9) 0.5193(3) 0.11306(11) 0.0828(9) Uani 1 1 d .
O7 O 0.95120(9) 0.4135(2) 1.00048(10) 0.0568(6) Uani 1 1 d D
O8 O 0.95210(17) 0.9690(3) 0.29489(15) 0.1010(11) Uani 1 1 d DU
O9 O 0.98941(8) 1.61317(18) 0.88192(8) 0.0439(5) Uani 1 1 d .
H9A H 1.0060 1.6005 0.9194 0.066 Uiso 1 1 calc R
O10 O 0.97367(8) 1.39591(18) 0.88402(8) 0.0463(5) Uani 1 1 d .
Zn1 Zn 0.898553(10) 1.00643(2) 0.613058(12) 0.02671(11) Uani 1 1 d .
H3W H 0.9199(6) 0.986(3) 0.2738(14) 0.032 Uiso 1 1 d D
H2W H 0.9578(9) 0.408(3) 0.9673(10) 0.032 Uiso 1 1 d D
H1W H 0.9261(8) 0.367(2) 0.9931(12) 0.032 Uiso 1 1 d D
H4W H 0.9662(8) 1.028(2) 0.2880(13) 0.032 Uiso 1 1 d D

loop_
_atom_site_aniso_label
_atom_site_aniso_U_11
_atom_site_aniso_U_22
_atom_site_aniso_U_33
_atom_site_aniso_U_23
_atom_site_aniso_U_13
_atom_site_aniso_U_12
C1 0.0322(13) 0.0408(14) 0.0274(13) -0.0039(11) 0.0098(10) -0.0023(11)
C2 0.0334(13) 0.0250(12) 0.0277(12) -0.0033(9) 0.0113(10) -0.0042(10)
C3 0.0339(13) 0.0352(13) 0.0274(12) -0.0027(10) 0.0097(10) -0.0019(11)
C4 0.0353(13) 0.0279(13) 0.0389(15) 0.0049(11) 0.0084(11) 0.0023(11)
C5 0.0354(13) 0.0298(13) 0.0292(13) -0.0022(10) 0.0123(10) -0.0043(11)
C6 0.0319(13) 0.0442(15) 0.0274(12) -0.0051(11) 0.0108(10) -0.0021(11)
C7 0.0590(18) 0.0493(17) 0.0361(15) -0.0005(12) 0.0242(14) -0.0164(14)
C8 0.0363(14) 0.0340(13) 0.0263(12) 0.0037(10) 0.0085(11) 0.0002(11)
C9 0.0310(13) 0.0282(13) 0.0244(12) 0.0013(9) 0.0070(10) -0.0011(10)
C10 0.0278(12) 0.0238(12) 0.0267(12) 0.0000(9) 0.0080(9) 0.0002(9)
C11 0.0276(12) 0.0258(12) 0.0310(12) 0.0020(9) 0.0088(10) 0.0021(9)
C12 0.0320(14) 0.0482(16) 0.0352(14) -0.0098(12) 0.0121(11) -0.0073(12)
C13 0.0285(12) 0.0432(15) 0.0313(13) -0.0053(11) 0.0103(10) -0.0046(11)
C14 0.0287(12) 0.0267(12) 0.0253(12) 0.0011(9) 0.0093(10) 0.0018(9)
C15 0.0293(12) 0.0219(11) 0.0274(12) 0.0013(9) 0.0094(10) -0.0001(9)
C16 0.0428(16) 0.0529(17) 0.0358(15) -0.0025(13) 0.0109(13) -0.0077(13)
C17 0.0392(16) 0.070(2) 0.0325(15) -0.0105(14) 0.0057(12) -0.0145(15)
C18 0.0295(13) 0.0611(18) 0.0303(14) -0.0092(12) 0.0074(11) -0.0072(12)
C19 0.0457(16) 0.0435(16) 0.0340(14) -0.0044(12) 0.0084(12) -0.0007(13)
C20 0.0330(14) 0.0539(16) 0.0300(14) 0.0058(12) 0.0072(11) 0.0061(12)
C21 0.067(2) 0.0499(18) 0.0462(17) -0.0066(13) 0.0272(15) -0.0281(16)
C22 0.0389(15) 0.067(2) 0.0374(15) 0.0193(14) 0.0099(12) -0.0032(14)
C23 0.0313(12) 0.0228(12) 0.0304(12) -0.0034(9) 0.0094(10) -0.0003(10)
C24 0.0521(17) 0.0362(15) 0.0380(15) -0.0085(11) 0.0166(13) -0.0141(13)
C25 0.0340(14) 0.0330(14) 0.0274(13) -0.0037(10) 0.0105(11) 0.0022(10)
C26 0.0554(18) 0.0528(19) 0.0475(17) -0.0164(14) 0.0154(14) -0.0161(15)
C27 0.066(2) 0.0467(18) 0.069(2) -0.0121(16) 0.0269(18) -0.0152(16)
C28 0.0296(15) 0.122(3) 0.0514(19) 0.027(2) 0.0064(14) -0.0100(18)
C29 0.0456(16) 0.0583(19) 0.0297(14) 0.0003(13) 0.0050(12) 0.0012(14)
C30 0.0384(17) 0.128(4) 0.061(2) 0.045(2) 0.0112(15) -0.016(2)
C31 0.061(2) 0.0504(18) 0.0545(18) 0.0041(15) 0.0205(16) -0.0052(16)
N1 0.0455(13) 0.0422(13) 0.0232(11) -0.0041(9) 0.0155(10) -0.0083(10)
N2 0.0354(11) 0.0316(11) 0.0261(10) -0.0027(8) 0.0107(9) -0.0043(9)
N3 0.0343(12) 0.0628(16) 0.0245(11) -0.0091(10) 0.0036(9) -0.0068(11)
N4 0.0326(11) 0.0320(11) 0.0258(11) 0.0034(8) 0.0065(9) 0.0003(8)
O1 0.0521(11) 0.0520(12) 0.0300(10) -0.0083(8) 0.0182(8) -0.0173(9)
O2 0.0781(15) 0.0396(11) 0.0345(11) 0.0120(9) 0.0118(10) 0.0094(10)
O3 0.0578(12) 0.0247(9) 0.0425(11) 0.0052(8) 0.0039(9) -0.0004(8)
O4 0.0544(11) 0.0219(9) 0.0277(9) -0.0023(7) 0.0053(8) 0.0013(8)
O5 0.0419(10) 0.0353(10) 0.0306(9) -0.0065(7) 0.0003(8) 0.0004(8)
O6 0.0509(14) 0.157(3) 0.0388(13) -0.0160(14) 0.0119(11) -0.0489(16)
O7 0.0555(13) 0.0699(16) 0.0364(11) -0.0044(11) 0.0033(10) -0.0063(11)
O8 0.167(3) 0.090(2) 0.072(2) -0.0123(17) 0.074(2) -0.041(2)
O9 0.0612(13) 0.0366(10) 0.0262(9) -0.0067(8) 0.0038(9) -0.0015(9)
O10 0.0712(14) 0.0355(10) 0.0272(9) 0.0047(8) 0.0097(9) 0.0005(9)
Zn1 0.03316(18) 0.02393(17) 0.02099(16) -0.00037(10) 0.00615(12) -0.00083(11)

loop_
_atom_type_symbol
_atom_type_description
_atom_type_scat_dispersion_real
_atom_type_scat_dispersion_imag
_atom_type_scat_source
C C 0.0033 0.0016 'International Tables Vol C Tables 4.2.6.8 and 6.1.1.4'
H H 0.0000 0.0000 'International Tables Vol C Tables 4.2.6.8 and 6.1.1.4'
N N 0.0061 0.0033 'International Tables Vol C Tables 4.2.6.8 and 6.1.1.4'
O O 0.0106 0.0060 'International Tables Vol C Tables 4.2.6.8 and 6.1.1.4'
Zn Zn 0.2839 1.4301 'International Tables Vol C Tables 4.2.6.8 and 6.1.1.4'

loop_
_geom_angle_atom_site_label_1
_geom_angle_atom_site_label_2
_geom_angle_atom_site_label_3
_geom_angle
_geom_angle_site_symmetry_1
_geom_angle_site_symmetry_3
O1 C1 N1 122.2(2) . .
O1 C1 C6 121.4(2) . .
N1 C1 C6 116.4(2) . .
O5 C2 O4 123.2(2) . .
O5 C2 C10 118.9(2) . .
O4 C2 C10 117.87(19) . .
C7 C3 C5 117.9(2) . .
C7 C3 N1 118.8(2) . .
C5 C3 N1 123.3(2) . .
O2 C4 O3 122.2(2) . .
O2 C4 C11 120.1(2) . .
O3 C4 C11 117.8(2) . .
N2 C5 C3 121.9(2) . .
N2 C5 H5 119.1 . .
C3 C5 H5 119.1 . .
C19 C6 C13 119.6(2) . .
C19 C6 C1 119.0(2) . .
C13 C6 C1 121.2(2) . .
C21 C7 C3 119.2(3) . .
C21 C7 H7 120.4 . .
C3 C7 H7 120.4 . .
N4 C8 C20 122.3(2) . .
N4 C8 H8 118.8 . .
C20 C8 H8 118.8 . .
C10 C9 C11 121.3(2) . 1_565
C10 C9 H9 119.4 . .
C11 C9 H9 119.4 1_565 .
C9 C10 C15 119.6(2) . .
C9 C10 C2 118.7(2) . .
C15 C10 C2 121.7(2) . .
C9 C11 C23 119.4(2) 1_545 .
C9 C11 C4 117.9(2) 1_545 .
C23 C11 C4 122.8(2) . .
C26 C12 C13 119.0(3) . .
C26 C12 C18 121.7(2) . .
C13 C12 C18 119.3(2) . .
C12 C13 C16 117.8(2) . .
C12 C13 C6 118.6(2) . .
C16 C13 C6 123.5(2) . .
C15 C14 C23 120.2(2) . 1_565
C15 C14 C25 118.1(2) . .
C23 C14 C25 121.7(2) 1_565 .
C10 C15 C14 119.7(2) . .
C10 C15 H15 120.1 . .
C14 C15 H15 120.1 . .
C31 C16 C13 121.2(3) . .
C31 C16 H16 119.4 . .
C13 C16 H16 119.4 . .
O6 C17 N3 123.6(3) . .
O6 C17 C18 121.4(3) . .
N3 C17 C18 115.0(2) . .
C29 C18 C12 120.8(2) . .
C29 C18 C17 120.2(3) . .
C12 C18 C17 118.9(3) . .
C6 C19 C29 121.6(3) . .
C6 C19 H19 119.2 . .
C29 C19 H19 119.2 . .
C28 C20 C8 118.5(3) . .
C28 C20 N3 120.9(3) . 4_655
C8 C20 N3 120.5(3) . 4_655
C24 C21 C7 120.2(3) . .
C24 C21 H21 119.9 . .
C7 C21 H21 119.9 . .
N4 C22 C30 122.3(3) . .
N4 C22 H22 118.8 . .
C30 C22 H22 118.8 . .
C11 C23 C14 119.8(2) . 1_545
C11 C23 H23 120.1 . .
C14 C23 H23 120.1 1_545 .
N2 C24 C21 121.3(2) . .
N2 C24 H24 119.4 . .
C21 C24 H24 119.4 . .
O10 C25 O9 123.6(2) . .
O10 C25 C14 122.6(2) . .
O9 C25 C14 113.8(2) . .
C27 C26 C12 121.6(3) . .
C27 C26 H26 119.2 . .
C12 C26 H26 119.2 . .
C26 C27 C31 119.7(3) . .
C26 C27 H27 120.1 . .
C31 C27 H27 120.1 . .
C20 C28 C30 118.9(3) . .
C20 C28 H28 120.6 . .
C30 C28 H28 120.6 . .
C18 C29 C19 120.0(3) . .
C18 C29 H29 120.0 . .
C19 C29 H29 120.0 . .
C22 C30 C28 119.2(3) . .
C22 C30 H30 120.4 . .
C28 C30 H30 120.4 . .
C16 C31 C27 120.7(3) . .
C16 C31 H31 119.7 . .
C27 C31 H31 119.7 . .
C1 N1 C3 127.1(2) . .
C1 N1 H1M 119(2) . .
C3 N1 H1M 113(2) . .
C24 N2 C5 119.5(2) . .
C24 N2 Zn1 121.56(17) . .
C5 N2 Zn1 118.61(17) . .
C17 N3 C20 121.3(2) . 4_645
C22 N4 C8 118.6(2) . .
C22 N4 Zn1 121.62(17) . .
C8 N4 Zn1 119.34(18) . .
C4 O3 Zn1 104.48(16) . .
C2 O4 Zn1 110.65(14) . .
H2W O7 H1W 102(2) . .
H3W O8 H4W 104(2) . .
C25 O9 H9A 109.5 . .
O4 Zn1 O3 96.39(7) . .
O4 Zn1 N2 106.50(8) . .
O3 Zn1 N2 128.03(9) . .
O4 Zn1 N4 116.72(8) . .
O3 Zn1 N4 105.45(8) . .
N2 Zn1 N4 104.58(8) . .

loop_
_geom_bond_atom_site_label_1
_geom_bond_atom_site_label_2
_geom_bond_distance
_geom_bond_site_symmetry_2
C1 O1 1.227(3) .
C1 N1 1.350(3) .
C1 C6 1.502(3) .
C2 O5 1.244(3) .
C2 O4 1.274(3) .
C2 C10 1.498(3) .
C3 C7 1.385(4) .
C3 C5 1.393(4) .
C3 N1 1.407(3) .
C4 O2 1.236(3) .
C4 O3 1.274(3) .
C4 C11 1.498(3) .
C5 N2 1.341(3) .
C5 H5 0.9300 .
C6 C19 1.369(4) .
C6 C13 1.438(4) .
C7 C21 1.373(4) .
C7 H7 0.9300 .
C8 N4 1.332(3) .
C8 C20 1.380(4) .
C8 H8 0.9300 .
C9 C10 1.379(3) .
C9 C11 1.385(3) 1_565
C9 H9 0.9300 .
C10 C15 1.389(3) .
C11 C9 1.385(3) 1_545
C11 C23 1.388(3) .
C12 C26 1.418(4) .
C12 C13 1.419(3) .
C12 C18 1.428(4) .
C13 C16 1.421(4) .
C14 C15 1.390(3) .
C14 C23 1.394(3) 1_565
C14 C25 1.488(3) .
C15 H15 0.9300 .
C16 C31 1.360(4) .
C16 H16 0.9300 .
C17 O6 1.213(4) .
C17 N3 1.360(4) .
C17 C18 1.507(3) .
C18 C29 1.359(4) .
C19 C29 1.409(4) .
C19 H19 0.9300 .
C20 C28 1.373(4) .
C20 N3 1.421(3) 4_655
C21 C24 1.366(4) .
C21 H21 0.9300 .
C22 N4 1.331(3) .
C22 C30 1.364(4) .
C22 H22 0.9300 .
C23 C14 1.394(3) 1_545
C23 H23 0.9300 .
C24 N2 1.336(3) .
C24 H24 0.9300 .
C25 O10 1.217(3) .
C25 O9 1.312(3) .
C26 C27 1.351(5) .
C26 H26 0.9300 .
C27 C31 1.408(4) .
C27 H27 0.9300 .
C28 C30 1.380(4) .
C28 H28 0.9300 .
C29 H29 0.9300 .
C30 H30 0.9300 .
C31 H31 0.9300 .
N1 H1M 0.77(3) .
N2 Zn1 2.021(2) .
N3 C20 1.421(3) 4_645
N4 Zn1 2.048(2) .
O3 Zn1 1.9826(18) .
O4 Zn1 1.9782(16) .
O7 H2W 0.820(16) .
O7 H1W 0.813(16) .
O8 H3W 0.880(16) .
O8 H4W 0.754(16) .
O9 H9A 0.8200 .

loop_
_geom_torsion_atom_site_label_1
_geom_torsion_atom_site_label_2
_geom_torsion_atom_site_label_3
_geom_torsion_atom_site_label_4
_geom_torsion
_geom_torsion_site_symmetry_1
_geom_torsion_site_symmetry_4
C7 C3 C5 N2 -0.3(4) . .
N1 C3 C5 N2 -179.1(2) . .
O1 C1 C6 C19 143.4(3) . .
N1 C1 C6 C19 -34.9(3) . .
O1 C1 C6 C13 -31.9(4) . .
N1 C1 C6 C13 149.9(2) . .
C5 C3 C7 C21 0.7(4) . .
N1 C3 C7 C21 179.6(3) . .
C11 C9 C10 C15 -0.1(4) 1_565 .
C11 C9 C10 C2 178.8(2) 1_565 .
O5 C2 C10 C9 -23.1(3) . .
O4 C2 C10 C9 157.0(2) . .
O5 C2 C10 C15 155.8(2) . .
O4 C2 C10 C15 -24.1(3) . .
O2 C4 C11 C9 -2.4(4) . 1_545
O3 C4 C11 C9 176.4(2) . 1_545
O2 C4 C11 C23 176.2(3) . .
O3 C4 C11 C23 -4.9(4) . .
C26 C12 C13 C16 -0.1(4) . .
C18 C12 C13 C16 -178.4(3) . .
C26 C12 C13 C6 178.6(3) . .
C18 C12 C13 C6 0.3(4) . .
C19 C6 C13 C12 -1.5(4) . .
C1 C6 C13 C12 173.7(2) . .
C19 C6 C13 C16 177.2(3) . .
C1 C6 C13 C16 -7.6(4) . .
C9 C10 C15 C14 1.0(4) . .
C2 C10 C15 C14 -177.9(2) . .
C23 C14 C15 C10 -1.4(4) 1_565 .
C25 C14 C15 C10 -180.0(2) . .
C12 C13 C16 C31 -0.1(4) . .
C6 C13 C16 C31 -178.8(3) . .
C26 C12 C18 C29 -177.0(3) . .
C13 C12 C18 C29 1.3(4) . .
C26 C12 C18 C17 7.0(4) . .
C13 C12 C18 C17 -174.8(3) . .
O6 C17 C18 C29 -114.7(4) . .
N3 C17 C18 C29 65.6(4) . .
O6 C17 C18 C12 61.3(4) . .
N3 C17 C18 C12 -118.4(3) . .
C13 C6 C19 C29 1.1(4) . .
C1 C6 C19 C29 -174.2(3) . .
N4 C8 C20 C28 2.9(5) . .
N4 C8 C20 N3 -176.3(2) . 4_655
C3 C7 C21 C24 -0.4(5) . .
C9 C11 C23 C14 0.1(4) 1_545 1_545
C4 C11 C23 C14 -178.5(2) . 1_545
C7 C21 C24 N2 -0.4(5) . .
C15 C14 C25 O10 -11.3(4) . .
C23 C14 C25 O10 170.1(3) 1_565 .
C15 C14 C25 O9 168.4(2) . .
C23 C14 C25 O9 -10.2(4) 1_565 .
C13 C12 C26 C27 0.2(5) . .
C18 C12 C26 C27 178.4(3) . .
C12 C26 C27 C31 0.0(5) . .
C8 C20 C28 C30 -1.0(6) . .
N3 C20 C28 C30 178.2(4) 4_655 .
C12 C18 C29 C19 -1.7(4) . .
C17 C18 C29 C19 174.3(3) . .
C6 C19 C29 C18 0.5(4) . .
N4 C22 C30 C28 3.1(6) . .
C20 C28 C30 C22 -1.8(7) . .
C13 C16 C31 C27 0.3(5) . .
C26 C27 C31 C16 -0.2(5) . .
O1 C1 N1 C3 -9.3(4) . .
C6 C1 N1 C3 168.9(2) . .
C7 C3 N1 C1 178.4(3) . .
C5 C3 N1 C1 -2.7(4) . .
C21 C24 N2 C5 0.9(4) . .
C21 C24 N2 Zn1 -172.9(2) . .
C3 C5 N2 C24 -0.6(4) . .
C3 C5 N2 Zn1 173.39(19) . .
O6 C17 N3 C20 -7.3(5) . 4_645
C18 C17 N3 C20 172.3(3) . 4_645
C30 C22 N4 C8 -1.3(5) . .
C30 C22 N4 Zn1 -173.9(3) . .
C20 C8 N4 C22 -1.8(4) . .
C20 C8 N4 Zn1 171.0(2) . .
O2 C4 O3 Zn1 2.1(3) . .
C11 C4 O3 Zn1 -176.69(18) . .
O5 C2 O4 Zn1 -3.2(3) . .
C10 C2 O4 Zn1 176.62(16) . .
C2 O4 Zn1 O3 -156.87(17) . .
C2 O4 Zn1 N2 70.31(18) . .
C2 O4 Zn1 N4 -45.99(19) . .
C4 O3 Zn1 O4 -169.95(17) . .
C4 O3 Zn1 N2 -53.2(2) . .
C4 O3 Zn1 N4 70.03(19) . .
C24 N2 Zn1 O4 1.0(2) . .
C5 N2 Zn1 O4 -172.82(18) . .
C24 N2 Zn1 O3 -111.3(2) . .
C5 N2 Zn1 O3 74.9(2) . .
C24 N2 Zn1 N4 125.2(2) . .
C5 N2 Zn1 N4 -48.7(2) . .
C22 N4 Zn1 O4 -95.9(2) . .
C8 N4 Zn1 O4 91.5(2) . .
C22 N4 Zn1 O3 9.6(2) . .
C8 N4 Zn1 O3 -162.94(18) . .
C22 N4 Zn1 N2 146.7(2) . .
C8 N4 Zn1 N2 -25.9(2) . .
